data_7247903
loop_
_publ_author_name
'Charpe, Vaibhav Pramod'
'Gupta, Mahima'
'Hwang, Kuo Chu'

_publ_section_title
;
 Visible light-mediated copper catalyzed regioselective diamination of
 terminal alkynes at room temperature: a facile synthesis of substituted
 imidazo[1,2-\a]pyridines
;
_journal_issue 3
_journal_name_full 'Green Chemistry'
_journal_page_first 1329
_journal_page_last 1337
_journal_paper_doi 10.1039/D3GC04062C
_journal_volume 26
_journal_year 2024
_chemical_formula_moiety '2(C22 H16 N2)'
_chemical_formula_sum 'C44 H32 N4'
_chemical_formula_weight 616.73
_space_group_crystal_system monoclinic
_space_group_IT_number 14
_space_group_name_Hall '-P 2ybc'
_space_group_name_H-M_alt 'P 1 21/c 1'
_atom_sites_solution_hydrogens geom
_atom_sites_solution_primary dual
_audit_creation_date 2023-08-02
_audit_creation_method
;
Olex2 1.5-ac5-023
(compiled 2022.04.12 svn.rca3783a0 for Rigaku Oxford Diffraction, GUI svn.r6498)
;
_audit_update_record
;
2023-08-07 deposited with the CCDC.	2023-12-21 downloaded from the CCDC.
;
_cell_angle_alpha 90
_cell_angle_beta 91.718(3)
_cell_angle_gamma 90
_cell_formula_units_Z 2
_cell_length_a 16.7695(5)
_cell_length_b 8.6997(3)
_cell_length_c 11.0836(3)
_cell_measurement_reflns_used 9209
_cell_measurement_temperature 100.00(11)
_cell_measurement_theta_max 72.6340
_cell_measurement_theta_min 2.6100
_cell_volume 1616.26(9)
_computing_cell_refinement 'CrysAlisPro 1.171.42.93a (Rigaku OD, 2023)'
_computing_data_collection 'CrysAlisPro 1.171.42.93a (Rigaku OD, 2023)'
_computing_data_reduction 'CrysAlisPro 1.171.42.93a (Rigaku OD, 2023)'
_computing_molecular_graphics 'Olex2 1.5-ac5-023 (Dolomanov et al., 2009)'
_computing_publication_material 'Olex2 1.5-ac5-023 (Dolomanov et al., 2009)'
_computing_structure_refinement 'SHELXL 2018/3 (Sheldrick, 2015)'
_computing_structure_solution 'SHELXD  (Sheldrick, 2008)'
_diffrn_ambient_environment N~2~
_diffrn_ambient_temperature 100.00(11)
_diffrn_detector 'Hybrid Pixel Array Detector'
_diffrn_detector_area_resol_mean 10.0000
_diffrn_detector_type 'HyPix-Arc 150'
_diffrn_measured_fraction_theta_full 0.999
_diffrn_measured_fraction_theta_max 0.952
_diffrn_measurement_details
;
List of Runs (angles in degrees, time in seconds):

  # Type    Start    End  Width  t~exp~   \w     \q     \k     \f   Frames
#--------------------------------------------------------------------------
  1  \w    -54.00 -26.00   0.50    5.40    --  -14.00 -56.00  -1.19   56
  2  \w    -71.00 -36.00   0.50    5.40    --  -22.00 -49.00  -2.21   70
  3  \w    -78.00 -43.00   0.50    5.40    --  -30.00 -51.00 -30.73   70
  4  \w    -83.00 -48.00   0.50    5.40    --  -34.00 -47.00 -26.45   70
  5  \w    -86.00 -51.00   0.50    5.40    --  -38.00 -51.00 -48.51   70
  6  \w    -90.00 -55.00   0.50    5.40    --  -42.00 -51.00   1.96   70
  7  \w    -90.00 -55.00   0.50    5.40    --  -42.00 -52.00  35.79   70
  8  \w    -92.00 -55.00   0.50    5.40    --  -42.00 -45.00   0.34   74
  9  \w    -94.00 -59.00   0.50    5.40    --  -46.00 -52.00 -54.26   70
 10  \w   -100.00 -62.00   0.50    5.40    --  -50.00 -43.00 160.65   76
 11  \w    -98.00 -63.00   0.50    5.40    --  -50.00 -52.00 -62.88   70
 12  \w   -102.00 -67.00   0.50    5.40    --  -54.00 -51.00 -63.38   70
 13  \w     13.00  64.00   0.50    5.40    --   56.05 -95.00 -60.00  102
 14  \w    -99.00 -73.00   0.50    5.40    --  -58.00 -52.00  -9.41   52
 15  \w    -98.00 -72.00   0.50    5.40    --  -58.00 -52.00 -25.77   52
 16  \w    -96.00 -71.00   0.50    5.40    --  -58.00 -51.00  30.46   50
 17  \w   -100.00 -74.00   0.50    5.40    --  -58.00 -52.00 -34.41   52
 18  \w     71.00  96.00   0.50    5.40    --   58.00  52.00  52.20   50
 19  \w   -103.00 -77.00   0.50    5.40    --  -62.00 -51.00   0.86   52
 20  \w   -103.00 -77.00   0.50    5.40    --  -62.00 -51.00 -30.26   52
 21  \w   -108.00 -81.00   0.50    5.40    --  -66.00 -47.00 -53.00   54
 22  \w   -106.00 -80.00   0.50    5.40    --  -66.00 -51.00  38.54   52
 23  \w   -109.00 -83.00   0.50    5.40    --  -66.00 -52.00 -63.74   52
 24  \w   -106.00 -80.00   0.50    5.40    --  -66.00 -51.00 -37.73   52
 25  \w     59.00  85.00   0.50    5.40    --   69.01  15.00  60.00   52
 26  \w     93.00 119.00   0.50    5.40    --   69.01  15.00  60.00   52
 27  \w   -119.00 -93.00   0.50    5.40    --  -70.00 -49.00-116.15   52
 28  \w   -121.00 -84.00   0.50    5.40    --  -70.00 -34.00-111.94   74
 29  \w   -113.00 -85.00   0.50    5.40    --  -70.00 -48.00 145.47   56
 30  \w   -109.00 -83.00   0.50    5.40    --  -70.00 -43.00  43.28   52
 31  \w   -119.00 -90.00   0.50    5.40    --  -74.00 -58.00 117.97   58
 32  \w   -114.00 -88.00   0.50    5.40    --  -74.00 -40.00  -5.69   52
 33  \w   -113.00 -87.00   0.50    5.40    --  -74.00 -55.00  27.32   52
 34  \w    -89.00 -35.00   0.50    5.40    --  -75.32 111.00  60.00  108
 35  \w    -55.00 -30.00   0.50    5.40    --  -75.32 111.00-180.00   50
 36  \w    -91.00 -60.00   0.50    5.40    --  -75.32 111.00-180.00   62
 37  \w     41.00  67.00   0.50    5.40    --   75.94-111.00  30.00   52
 38  \w     33.00  91.00   0.50    5.40    --   75.94-111.00 -60.00  116
 39  \w     39.00  67.00   0.50    5.40    --   75.94 -95.00  30.00   56
 40  \w   -117.00 -90.00   0.50    5.40    --  -78.00 -58.00 -40.45   54
 41  \w   -118.00 -92.00   0.50    5.40    --  -79.90 -56.00  35.62   52
 42  \w   -121.00 -95.00   0.50    5.40    --  -79.90 -47.00 128.51   52
 43  \w   -125.00-100.00   0.50    5.40    --  -79.90-126.00  45.86   50
 44  \w   -121.00 -95.00   0.50    5.40    --  -79.90 -51.00   3.00   52
 45  \w   -131.00 -92.00   0.50    5.40    --  -79.90 -40.00 150.31   78
 46  \w   -124.00 -98.00   0.50    5.40    --  -79.90 -59.00-164.28   52
 47  \w   -124.00 -91.00   0.50    5.40    --  -79.90-134.00 106.81   66
 48  \w   -123.00 -97.00   0.50    5.40    --  -79.90 -62.00 -44.32   52
 49  \w    -75.00 -33.00   0.50    5.40    --  -79.90 136.00  35.42   84
 50  \w   -120.00 -93.00   0.50    5.40    --  -79.90 -52.00  50.90   54
 51  \w   -124.00 -95.00   0.50    5.40    --  -79.90-119.00  62.42   58
 52  \w   -128.00 -94.00   0.50    5.40    --  -79.90 -52.00 -63.90   68
 53  \w   -118.00 -92.00   0.50    5.40    --  -79.90 -56.00 -35.41   52
 54  \w   -119.00 -92.00   0.50    5.40    --  -79.90 -62.00 138.16   54
 55  \w   -127.00-102.00   0.50    5.40    --  -79.90 -58.00 156.01   50
 56  \w   -129.00 -94.00   0.50    5.40    --  -79.90 -41.00 -30.01   70
 57  \w   -127.00-102.00   0.50    5.40    --  -79.90 -55.00 -84.52   50
 58  \w   -127.00-102.00   0.50    5.40    --  -79.90-122.00-129.03   50
 59  \w     93.00 119.00   0.50    5.40    --   79.90 138.00-124.57   52
 60  \w     94.00 124.00   0.50    5.40    --   79.90  59.00 -18.86   60
 61  \w     46.00  91.00   0.50    5.40    --   83.87 -95.00 120.00   90
 62  \w     40.00  84.00   0.50    5.40    --   83.87-111.00 -90.00   88
 63  \w     45.00  90.00   0.50    5.40    --   83.87 -95.00 -30.00   90
;
_diffrn_measurement_device 'four-circle diffractometer'
_diffrn_measurement_device_type 'XtaLAB Synergy R, DW system, HyPix-Arc 150'
_diffrn_measurement_method '\w scans'
_diffrn_orient_matrix_type 'CrysAlisPro convention (1999,Acta A55,543-557)'
_diffrn_orient_matrix_UB_11 0.0716294000
_diffrn_orient_matrix_UB_12 -0.0809438000
_diffrn_orient_matrix_UB_13 -0.0562955000
_diffrn_orient_matrix_UB_21 0.0419883000
_diffrn_orient_matrix_UB_22 -0.0096492000
_diffrn_orient_matrix_UB_23 0.1253521000
_diffrn_orient_matrix_UB_31 -0.0394464000
_diffrn_orient_matrix_UB_32 -0.1571377000
_diffrn_orient_matrix_UB_33 0.0213426000
_diffrn_radiation_monochromator mirror
_diffrn_radiation_probe x-ray
_diffrn_radiation_type 'Cu K\a'
_diffrn_radiation_wavelength 1.54184
_diffrn_reflns_av_R_equivalents 0.0501
_diffrn_reflns_av_unetI/netI 0.0160
_diffrn_reflns_Laue_measured_fraction_full 0.999
_diffrn_reflns_Laue_measured_fraction_max 0.952
_diffrn_reflns_limit_h_max 20
_diffrn_reflns_limit_h_min -20
_diffrn_reflns_limit_k_max 10
_diffrn_reflns_limit_k_min -10
_diffrn_reflns_limit_l_max 13
_diffrn_reflns_limit_l_min -13
_diffrn_reflns_number 3602
_diffrn_reflns_point_group_measured_fraction_full 0.999
_diffrn_reflns_point_group_measured_fraction_max 0.952
_diffrn_reflns_theta_full 67.684
_diffrn_reflns_theta_max 74.460
_diffrn_reflns_theta_min 2.636
_diffrn_source 'Rotating-anode X-ray tube'
_diffrn_source_type 'Rigaku (Cu) X-ray Source'
_exptl_absorpt_coefficient_mu 0.578
_exptl_absorpt_correction_T_max 1.00000
_exptl_absorpt_correction_T_min 0.86414
_exptl_absorpt_correction_type multi-scan
_exptl_absorpt_process_details
;
CrysAlisPro 1.171.42.93a (Rigaku Oxford Diffraction, 2023)
Empirical absorption correction using spherical harmonics,
implemented in SCALE3 ABSPACK scaling algorithm.
;
_exptl_crystal_colour colourless
_exptl_crystal_colour_primary colourless
_exptl_crystal_density_diffrn 1.267
_exptl_crystal_description plate
_exptl_crystal_F_000 648
_exptl_crystal_size_max 0.03
_exptl_crystal_size_mid 0.03
_exptl_crystal_size_min 0.01
_refine_diff_density_max 0.162
_refine_diff_density_min -0.223
_refine_diff_density_rms 0.039
_refine_ls_extinction_method none
_refine_ls_goodness_of_fit_ref 1.062
_refine_ls_hydrogen_treatment constr
_refine_ls_matrix_type full
_refine_ls_number_parameters 219
_refine_ls_number_reflns 3602
_refine_ls_number_restraints 0
_refine_ls_restrained_S_all 1.062
_refine_ls_R_factor_all 0.0440
_refine_ls_R_factor_gt 0.0341
_refine_ls_shift/su_max 0.001
_refine_ls_shift/su_mean 0.000
_refine_ls_structure_factor_coef Fsqd
_refine_ls_weighting_details 'w=1/[\s^2^(Fo^2^)+(0.0494P)^2^+0.2088P] where P=(Fo^2^+2Fc^2^)/3'
_refine_ls_weighting_scheme calc
_refine_ls_wR_factor_gt 0.0835
_refine_ls_wR_factor_ref 0.0877
_reflns_Friedel_coverage 0.000
_reflns_number_gt 3041
_reflns_number_total 3602
_reflns_threshold_expression 'I > 2\s(I)'
_twin_special_details
;
Component 2 rotated by 179.9878\% 
around [-0.05 0.00 1.00] (reciprocal) or [0.00 -0.00 1.00] (direct)
;
_cod_data_source_file d3gc04062c2.cif
_cod_data_source_block 230756l3_twin1_hklf4
_cod_depositor_comments 'Adding full bibliography for 7247899--7247903.cif.'
_cod_original_cell_volume 1616.26(8)
_cod_database_code 7247903
_shelx_shelxl_version_number 2018/3
_chemical_oxdiff_formula 'C44 H34 N4'
_shelx_space_group_comment
;
The symmetry employed for this shelxl refinement is uniquely defined
by the following loop, which should always be used as a source of
symmetry information in preference to the above space-group names.
They are only intended as comments.
;
_shelx_estimated_absorpt_t_max 0.994
_shelx_estimated_absorpt_t_min 0.983
_olex2_refinement_description
;
1. Twinned data refinement
 Scales: 0.5422(12)
 0.4578(12)
2. Fixed Uiso
 At 1.2 times of:
  All C(H) groups
 At 1.5 times of:
  All C(H,H,H) groups
3.a Aromatic/amide H refined with riding coordinates:
 C3(H3), C5(H5), C6(H6), C11(H11), C12(H12), C13(H13), C14(H14), C15(H15),
 C18(H18), C19(H19), C20(H20), C21(H21), C22(H22)
3.b Idealised Me refined as rotating group:
 C16(H16A,H16B,H16C)
;
_olex2_submission_special_instructions 'No special instructions were received'
_oxdiff_exptl_absorpt_empirical_details
;
Empirical correction (ABSPACK) includes:
- Absorption correction using spherical harmonics
- Frame scaling
;
_oxdiff_exptl_absorpt_empirical_full_max 1.181
_oxdiff_exptl_absorpt_empirical_full_min 0.895
_oxdiff_twin_integration_method simultaneous
_oxdiff_twin_items 2

loop_
_space_group_symop_operation_xyz
'x, y, z'
'-x, y+1/2, -z+1/2'
'-x, -y, -z'
'x, -y-1/2, z-1/2'

loop_
_atom_site_label
_atom_site_type_symbol
_atom_site_fract_x
_atom_site_fract_y
_atom_site_fract_z
_atom_site_U_iso_or_equiv
_atom_site_adp_type
_atom_site_occupancy
_atom_site_site_symmetry_order
_atom_site_calc_flag
_atom_site_refinement_flags_posn
_atom_site_refinement_flags_adp
_atom_site_refinement_flags_occupancy
_atom_site_disorder_assembly
_atom_site_disorder_group
C1 C 0.66481(8) 0.36834(16) 0.02215(13) 0.0212(3) Uani 1 1 d . . . . .
C2 C 0.64988(8) 0.43549(16) 0.13256(13) 0.0202(3) Uani 1 1 d . . . . .
C3 C 0.51902(8) 0.46105(16) 0.23734(12) 0.0208(3) Uani 1 1 d . . . . .
H3 H 0.540030 0.517636 0.304351 0.025 Uiso 1 1 calc R U . . .
C4 C 0.43964(8) 0.43064(16) 0.22791(13) 0.0215(3) Uani 1 1 d . . . . .
C5 C 0.40974(9) 0.34195(16) 0.12812(13) 0.0231(3) Uani 1 1 d . . . . .
H5 H 0.354584 0.317091 0.122904 0.028 Uiso 1 1 calc R U . . .
C6 C 0.45835(8) 0.29239(16) 0.04055(13) 0.0232(3) Uani 1 1 d . . . . .
H6 H 0.437273 0.233835 -0.025349 0.028 Uiso 1 1 calc R U . . .
C7 C 0.54064(8) 0.32842(16) 0.04794(12) 0.0206(3) Uani 1 1 d . . . . .
C8 C 0.73772(9) 0.37181(16) -0.04086(13) 0.0223(3) Uani 1 1 d . . . . .
C9 C 0.79534(9) 0.37845(17) -0.10242(13) 0.0234(3) Uani 1 1 d . . . . .
C10 C 0.86102(8) 0.39212(17) -0.18163(13) 0.0231(3) Uani 1 1 d . . . . .
C11 C 0.85251(9) 0.34156(18) -0.30139(14) 0.0267(3) Uani 1 1 d . . . . .
H11 H 0.804487 0.293012 -0.328466 0.032 Uiso 1 1 calc R U . . .
C12 C 0.91398(9) 0.36233(19) -0.38013(15) 0.0310(4) Uani 1 1 d . . . . .
H12 H 0.907805 0.329103 -0.461521 0.037 Uiso 1 1 calc R U . . .
C13 C 0.98457(10) 0.4314(2) -0.34089(15) 0.0333(4) Uani 1 1 d . . . . .
H13 H 1.026678 0.445117 -0.395341 0.040 Uiso 1 1 calc R U . . .
C14 C 0.99382(10) 0.4804(2) -0.22242(15) 0.0339(4) Uani 1 1 d . . . . .
H14 H 1.042329 0.527437 -0.195686 0.041 Uiso 1 1 calc R U . . .
C15 C 0.93266(9) 0.46105(19) -0.14301(15) 0.0291(4) Uani 1 1 d . . . . .
H15 H 0.939317 0.494731 -0.061794 0.035 Uiso 1 1 calc R U . . .
C16 C 0.38252(9) 0.49635(18) 0.31639(14) 0.0261(3) Uani 1 1 d . . . . .
H16A H 0.355018 0.585177 0.280116 0.039 Uiso 1 1 calc R U . . .
H16B H 0.412080 0.528740 0.389655 0.039 Uiso 1 1 calc R U . . .
H16C H 0.343250 0.417947 0.337039 0.039 Uiso 1 1 calc R U . . .
C17 C 0.70297(8) 0.52059(16) 0.21653(13) 0.0204(3) Uani 1 1 d . . . . .
C18 C 0.75507(8) 0.63051(17) 0.17029(13) 0.0232(3) Uani 1 1 d . . . . .
H18 H 0.754081 0.651380 0.086124 0.028 Uiso 1 1 calc R U . . .
C19 C 0.80798(9) 0.70890(18) 0.24653(14) 0.0268(3) Uani 1 1 d . . . . .
H19 H 0.842973 0.783449 0.214616 0.032 Uiso 1 1 calc R U . . .
C20 C 0.80983(9) 0.67850(18) 0.36935(14) 0.0271(3) Uani 1 1 d . . . . .
H20 H 0.846061 0.732253 0.421628 0.032 Uiso 1 1 calc R U . . .
C21 C 0.75876(8) 0.56954(18) 0.41590(13) 0.0244(3) Uani 1 1 d . . . . .
H21 H 0.760366 0.548584 0.500056 0.029 Uiso 1 1 calc R U . . .
C22 C 0.70529(8) 0.49088(16) 0.34029(13) 0.0217(3) Uani 1 1 d . . . . .
H22 H 0.670294 0.416826 0.372854 0.026 Uiso 1 1 calc R U . . .
N1 N 0.59780(7) 0.30058(13) -0.02953(11) 0.0225(3) Uani 1 1 d . . . . .
N2 N 0.56923(7) 0.40949(13) 0.14918(10) 0.0198(3) Uani 1 1 d . . . . .

loop_
_atom_site_aniso_label
_atom_site_aniso_U_11
_atom_site_aniso_U_22
_atom_site_aniso_U_33
_atom_site_aniso_U_23
_atom_site_aniso_U_13
_atom_site_aniso_U_12
C1 0.0212(7) 0.0192(7) 0.0233(7) 0.0012(5) 0.0010(6) 0.0016(5)
C2 0.0178(7) 0.0197(7) 0.0233(7) 0.0020(6) 0.0030(6) 0.0013(5)
C3 0.0211(7) 0.0208(7) 0.0206(7) -0.0002(6) 0.0027(6) 0.0009(5)
C4 0.0209(7) 0.0194(7) 0.0244(7) 0.0028(6) 0.0017(6) 0.0013(6)
C5 0.0204(7) 0.0190(7) 0.0299(8) 0.0021(6) 0.0002(6) -0.0010(6)
C6 0.0235(8) 0.0188(7) 0.0271(7) -0.0006(6) -0.0020(6) -0.0014(6)
C7 0.0222(7) 0.0182(7) 0.0214(7) -0.0006(5) -0.0003(6) 0.0003(5)
C8 0.0236(8) 0.0205(8) 0.0228(7) -0.0002(6) 0.0007(6) 0.0021(6)
C9 0.0238(8) 0.0228(8) 0.0235(7) -0.0002(6) -0.0010(6) 0.0020(6)
C10 0.0208(7) 0.0230(8) 0.0256(8) 0.0026(6) 0.0027(6) 0.0035(6)
C11 0.0237(8) 0.0288(8) 0.0276(8) -0.0016(6) 0.0023(6) 0.0003(6)
C12 0.0308(9) 0.0375(10) 0.0249(8) -0.0012(7) 0.0054(7) 0.0030(7)
C13 0.0258(9) 0.0402(10) 0.0344(9) 0.0068(7) 0.0092(7) 0.0031(7)
C14 0.0205(8) 0.0412(10) 0.0400(10) 0.0023(8) 0.0007(7) -0.0024(7)
C15 0.0225(8) 0.0357(9) 0.0292(8) -0.0017(7) -0.0007(6) 0.0002(6)
C16 0.0213(8) 0.0268(8) 0.0306(9) 0.0001(6) 0.0044(6) 0.0003(6)
C17 0.0172(7) 0.0195(7) 0.0248(7) -0.0008(6) 0.0027(6) 0.0033(5)
C18 0.0241(8) 0.0234(8) 0.0225(7) 0.0001(6) 0.0051(6) -0.0001(6)
C19 0.0218(8) 0.0258(8) 0.0332(8) -0.0016(6) 0.0066(6) -0.0041(6)
C20 0.0193(7) 0.0312(9) 0.0307(8) -0.0067(6) 0.0000(6) 0.0005(6)
C21 0.0220(7) 0.0299(8) 0.0214(7) -0.0013(6) 0.0012(6) 0.0053(6)
C22 0.0192(7) 0.0213(8) 0.0248(7) 0.0017(6) 0.0034(6) 0.0013(6)
N1 0.0223(6) 0.0207(6) 0.0246(6) -0.0012(5) 0.0013(5) 0.0005(5)
N2 0.0181(6) 0.0185(6) 0.0227(6) 0.0006(5) 0.0018(5) 0.0003(5)

loop_
_atom_type_symbol
_atom_type_description
_atom_type_scat_dispersion_real
_atom_type_scat_dispersion_imag
_atom_type_scat_source
C C 0.0181 0.0091 'International Tables Vol C Tables 4.2.6.8 and 6.1.1.4'
H H 0.0000 0.0000 'International Tables Vol C Tables 4.2.6.8 and 6.1.1.4'
N N 0.0311 0.0180 'International Tables Vol C Tables 4.2.6.8 and 6.1.1.4'

loop_
_geom_angle_atom_site_label_1
_geom_angle_atom_site_label_2
_geom_angle_atom_site_label_3
_geom_angle
_geom_angle_site_symmetry_1
_geom_angle_site_symmetry_3
_geom_angle_publ_flag
C2 C1 C8 127.13(14) . . ?
N1 C1 C2 112.38(12) . . ?
N1 C1 C8 120.38(13) . . ?
C1 C2 C17 130.55(13) . . ?
C1 C2 N2 104.53(12) . . ?
N2 C2 C17 124.90(12) . . ?
C4 C3 N2 119.89(13) . . ?
C3 C4 C5 119.06(13) . . ?
C3 C4 C16 121.18(13) . . ?
C5 C4 C16 119.66(13) . . ?
C6 C5 C4 121.44(13) . . ?
C5 C6 C7 119.61(14) . . ?
N1 C7 C6 130.07(13) . . ?
N1 C7 N2 111.97(12) . . ?
N2 C7 C6 117.94(12) . . ?
C9 C8 C1 174.44(16) . . ?
C8 C9 C10 176.21(16) . . ?
C11 C10 C9 119.71(14) . . ?
C15 C10 C9 121.12(14) . . ?
C15 C10 C11 119.11(14) . . ?
C12 C11 C10 120.02(15) . . ?
C11 C12 C13 120.31(15) . . ?
C14 C13 C12 120.09(15) . . ?
C15 C14 C13 120.16(15) . . ?
C14 C15 C10 120.30(15) . . ?
C18 C17 C2 118.98(13) . . ?
C22 C17 C2 121.88(13) . . ?
C22 C17 C18 119.09(13) . . ?
C19 C18 C17 120.46(14) . . ?
C20 C19 C18 119.99(14) . . ?
C19 C20 C21 119.98(14) . . ?
C20 C21 C22 120.45(14) . . ?
C21 C22 C17 120.03(13) . . ?
C7 N1 C1 104.39(11) . . ?
C2 N2 C7 106.71(11) . . ?
C3 N2 C2 131.03(12) . . ?
C3 N2 C7 121.95(12) . . ?

loop_
_geom_bond_atom_site_label_1
_geom_bond_atom_site_label_2
_geom_bond_distance
_geom_bond_site_symmetry_2
_geom_bond_publ_flag
C1 C2 1.386(2) . ?
C1 C8 1.427(2) . ?
C1 N1 1.3782(18) . ?
C2 C17 1.469(2) . ?
C2 N2 1.3890(17) . ?
C3 C4 1.358(2) . ?
C3 N2 1.3835(17) . ?
C4 C5 1.427(2) . ?
C4 C16 1.504(2) . ?
C5 C6 1.356(2) . ?
C6 C7 1.415(2) . ?
C7 N1 1.3281(18) . ?
C7 N2 1.3979(18) . ?
C8 C9 1.201(2) . ?
C9 C10 1.434(2) . ?
C10 C11 1.402(2) . ?
C10 C15 1.398(2) . ?
C11 C12 1.382(2) . ?
C12 C13 1.386(2) . ?
C13 C14 1.385(2) . ?
C14 C15 1.382(2) . ?
C17 C18 1.403(2) . ?
C17 C22 1.395(2) . ?
C18 C19 1.386(2) . ?
C19 C20 1.386(2) . ?
C20 C21 1.387(2) . ?
C21 C22 1.389(2) . ?

loop_
_twin_individual_id
_twin_individual_mass_fraction_refined
_oxdiff_twin_reflns_isolated
_oxdiff_twin_reflns_overlapped
_twin_individual_twin_lattice_type
_twin_individual_twin_matrix_11
_twin_individual_twin_matrix_12
_twin_individual_twin_matrix_13
_twin_individual_twin_matrix_21
_twin_individual_twin_matrix_22
_twin_individual_twin_matrix_23
_twin_individual_twin_matrix_31
_twin_individual_twin_matrix_32
_twin_individual_twin_matrix_33
1 0.5422(12) 13205 9946 ref 1.0000 0.0000 0.0000 0.0000 1.0000 0.0000 0.0000 0.0000 1.0000
2 0.4578(12) 0 9946 nmt -0.9997 -0.0009 -0.0913 0.0001 -1.0001 0.0001 0.0001 -0.0012 1.0006
